data_2016039
loop_
_publ_author_name
'Harding, Duncan A. J.'
'Hope, Eric G.'
'Solan, Gregory A.'
'Fawcett, John'

_publ_section_title
;<i>cis</i>-Dicarbonyl-<i>cis</i>-dichlorido-<i>trans</i>-bis(triphenylphosphine-\k<i>P</i>)iridium(III)
 tetrafluoridoborate, formed by reaction of
 (cycloocta-1,5-diene)bis(triphenylphosphine)iridium tetrafluoridoborate with
 carbonyl fluoride in dichloromethane solution
;
_journal_coeditor_code GD3114
_journal_issue 7
_journal_name_full 'Acta Crystallographica Section C'
_journal_page_first m321
_journal_page_last m322
_journal_paper_doi 10.1107/S0108270107025358
_journal_volume 63
_journal_year 2007
_chemical_formula_iupac '[Ir Cl2 (C18 H15 P)2 (C O)2] B F4'
_chemical_formula_moiety 'C38 H30 Cl2 Ir O2 P2 +, B F4 -'
_chemical_formula_sum 'C38 H30 B Cl2 F4 Ir O2 P2'
_chemical_formula_weight 930.47
_chemical_name_systematic
;
cis-Dicarbonyl-cis-dichlorido-trans-bis(triphenylphosphine-\kP)iridium(III)
tetrafluoroborate
;
_space_group_IT_number 18
_symmetry_cell_setting orthorhombic
_symmetry_space_group_name_Hall 'P 2 2ab'
_symmetry_space_group_name_H-M 'P 21 21 2'
_atom_sites_solution_hydrogens geom
_atom_sites_solution_primary direct
_atom_sites_solution_secondary difmap
_cell_angle_alpha 90.00
_cell_angle_beta 90.00
_cell_angle_gamma 90.00
_cell_formula_units_Z 2
_cell_length_a 11.2488(5)
_cell_length_b 14.6091(7)
_cell_length_c 10.6711(5)
_cell_measurement_reflns_used 8607
_cell_measurement_temperature 150(2)
_cell_measurement_theta_max 28.02
_cell_measurement_theta_min 2.29
_cell_volume 1753.63(14)
_computing_cell_refinement SMART
_computing_data_collection 'SMART (Bruker, 1998)'
_computing_data_reduction 'SAINT (Bruker, 1998)'
_computing_molecular_graphics 'ORTEP-3 (Farrugia, 1997)'
_computing_publication_material
;
SHELXL-97, PLATON (Spek, 2003), WinGX (Farrugia, 1999)
and enCIFer (Allen <i>et al.</i>, 2004)
;
_computing_structure_refinement 'SHELXL-97 (Sheldrick, 1997)'
_computing_structure_solution 'SHELXS-97 (Sheldrick, 1997)'
_diffrn_ambient_temperature 150(2)
_diffrn_measured_fraction_theta_full 0.999
_diffrn_measured_fraction_theta_max 0.999
_diffrn_measurement_device_type 'CCD area-detector'
_diffrn_measurement_method '\f and \w scans'
_diffrn_radiation_monochromator graphite
_diffrn_radiation_source 'fine-focus sealed tube'
_diffrn_radiation_type MoK\a
_diffrn_radiation_wavelength 0.71073
_diffrn_reflns_av_R_equivalents 0.0439
_diffrn_reflns_av_sigmaI/netI 0.0369
_diffrn_reflns_limit_h_max 14
_diffrn_reflns_limit_h_min -14
_diffrn_reflns_limit_k_max 18
_diffrn_reflns_limit_k_min -18
_diffrn_reflns_limit_l_max 13
_diffrn_reflns_limit_l_min -13
_diffrn_reflns_number 15288
_diffrn_reflns_theta_full 27.49
_diffrn_reflns_theta_max 27.49
_diffrn_reflns_theta_min 1.91
_diffrn_standards_number 0
_exptl_absorpt_coefficient_mu 4.107
_exptl_absorpt_correction_T_max 0.637
_exptl_absorpt_correction_T_min 0.504
_exptl_absorpt_correction_type multi-scan
_exptl_absorpt_process_details '(SADABS; Sheldrick, 2003)'
_exptl_crystal_colour colourless
_exptl_crystal_density_diffrn 1.762
_exptl_crystal_density_method 'not measured'
_exptl_crystal_description block
_exptl_crystal_F_000 912
_exptl_crystal_size_max 0.20
_exptl_crystal_size_mid 0.16
_exptl_crystal_size_min 0.11
_refine_diff_density_max 1.466
_refine_diff_density_min -0.502
_refine_ls_abs_structure_details 'Flack (1983), 1721 Friedel pairs'
_refine_ls_abs_structure_Flack -0.015(5)
_refine_ls_extinction_method none
_refine_ls_goodness_of_fit_ref 0.990
_refine_ls_hydrogen_treatment constr
_refine_ls_matrix_type full
_refine_ls_number_parameters 246
_refine_ls_number_reflns 4021
_refine_ls_number_restraints 0
_refine_ls_restrained_S_all 0.990
_refine_ls_R_factor_all 0.0232
_refine_ls_R_factor_gt 0.0222
_refine_ls_shift/su_max 0.002
_refine_ls_shift/su_mean 0.000
_refine_ls_structure_factor_coef Fsqd
_refine_ls_weighting_details 'calc w=1/[\s^2^(Fo^2^)+(0.0205P)^2^] where P=(Fo^2^+2Fc^2^)/3'
_refine_ls_weighting_scheme calc
_refine_ls_wR_factor_gt 0.0455
_refine_ls_wR_factor_ref 0.0458
_reflns_number_gt 3873
_reflns_number_total 4021
_reflns_threshold_expression I>2\s(I)
_cod_data_source_file gd3114.cif
_cod_data_source_block I
_cod_depositor_comments
;
The following automatic conversions were performed:
'_symmetry_cell_setting' value 'Orthorhombic' changed to 'orthorhombic'
according to '/home/saulius/struct/CIF-dictionaries/cif_core.dic'
dictionary named 'cif_core.dic' version 2.4.1 from 2010-06-29.

Automatic conversion script
Id: cif_fix_enum 1527 2010-12-29 10:47:43Z saulius 

The following automatic conversions were performed:

'_symmetry_cell_setting' value 'Orthorhombic' changed to
'orthorhombic' according to
/home/saulius/struct/CIF-dictionaries/cif_core.dic dictionary named
'cif_core.dic' version 2.4.1 from 2010-06-29.

Automatic conversion script
Id: cif_fix_values 1715 2011-07-08 13:25:40Z adriana 
;
_cod_database_code 2016039
_cod_database_fobs_code 2016039

loop_
_symmetry_equiv_pos_as_xyz
'x, y, z'
'-x, -y, z'
'-x+1/2, y+1/2, -z'
'x+1/2, -y+1/2, -z'

loop_
_atom_site_type_symbol
_atom_site_label
_atom_site_fract_x
_atom_site_fract_y
_atom_site_fract_z
_atom_site_U_iso_or_equiv
_atom_site_adp_type
_atom_site_calc_flag
_atom_site_refinement_flags
_atom_site_occupancy
_atom_site_disorder_group
Ir Ir1 0.5000 0.5000 0.649223(14) 0.01932(5) Uani d S 1 .
Cl Cl1 0.53239(7) 0.38361(6) 0.49930(9) 0.0295(2) Uani d . 1 .
C C1 0.4663(3) 0.5952(3) 0.7668(3) 0.0295(9) Uani d . 1 .
O O1 0.4416(2) 0.6546(2) 0.8270(3) 0.0473(8) Uani d . 1 .
P P1 0.29079(7) 0.46002(6) 0.64265(8) 0.02045(17) Uani d . 1 .
C C2 0.2661(3) 0.3569(2) 0.7344(3) 0.0219(7) Uani d . 1 .
C C3 0.2826(3) 0.3597(2) 0.8633(3) 0.0296(8) Uani d . 1 .
H H3 0.3044 0.4155 0.9030 0.035 Uiso calc R 1 .
C C4 0.2673(3) 0.2815(3) 0.9333(3) 0.0373(9) Uani d . 1 .
H H4 0.2768 0.2838 1.0217 0.045 Uiso calc R 1 .
C C5 0.2384(3) 0.2001(3) 0.8767(4) 0.0377(9) Uani d . 1 .
H H5 0.2264 0.1466 0.9258 0.045 Uiso calc R 1 .
C C6 0.2269(3) 0.1963(2) 0.7490(4) 0.0352(9) Uani d . 1 .
H H6 0.2094 0.1395 0.7098 0.042 Uiso calc R 1 .
C C7 0.2403(3) 0.2737(2) 0.6766(3) 0.0278(8) Uani d . 1 .
H H7 0.2321 0.2704 0.5881 0.033 Uiso calc R 1 .
C C8 0.2220(3) 0.4378(2) 0.4911(3) 0.0241(7) Uani d . 1 .
C C9 0.1033(3) 0.4078(3) 0.4958(4) 0.0322(8) Uani d . 1 .
H H9 0.0639 0.4021 0.5742 0.039 Uiso calc R 1 .
C C10 0.0446(3) 0.3867(3) 0.3866(4) 0.0405(10) Uani d . 1 .
H H10 -0.0348 0.3646 0.3901 0.049 Uiso calc R 1 .
C C11 0.0996(3) 0.3972(3) 0.2725(4) 0.0389(10) Uani d . 1 .
H H11 0.0584 0.3826 0.1974 0.047 Uiso calc R 1 .
C C12 0.2153(3) 0.4292(3) 0.2675(4) 0.0356(9) Uani d . 1 .
H H12 0.2527 0.4377 0.1885 0.043 Uiso calc R 1 .
C C13 0.2768(3) 0.4491(2) 0.3762(3) 0.0278(8) Uani d . 1 .
H H13 0.3564 0.4705 0.3720 0.033 Uiso calc R 1 .
C C14 0.1993(3) 0.5525(2) 0.7067(3) 0.0241(7) Uani d . 1 .
C C15 0.1407(4) 0.5492(3) 0.8193(4) 0.0396(10) Uani d . 1 .
H H15 0.1441 0.4953 0.8690 0.048 Uiso calc R 1 .
C C16 0.0767(4) 0.6243(3) 0.8607(4) 0.0491(11) Uani d . 1 .
H H16 0.0365 0.6215 0.9389 0.059 Uiso calc R 1 .
C C17 0.0708(3) 0.7025(3) 0.7902(4) 0.0418(10) Uani d . 1 .
H H17 0.0270 0.7538 0.8194 0.050 Uiso calc R 1 .
C C18 0.1281(3) 0.7061(3) 0.6780(4) 0.0407(10) Uani d . 1 .
H H18 0.1246 0.7602 0.6288 0.049 Uiso calc R 1 .
C C19 0.1914(3) 0.6312(2) 0.6356(4) 0.0342(9) Uani d . 1 .
H H19 0.2299 0.6339 0.5565 0.041 Uiso calc R 1 .
B B1 0.5000 0.5000 0.0845(4) 0.0310(11) Uani d S 1 .
F F1 0.4267(16) 0.5216(7) -0.0072(12) 0.051(3) Uani d P 0.50(3) 1
F F2 0.5001(13) 0.4406(11) 0.1829(11) 0.049(3) Uani d P 0.50(3) 1
F F1' 0.3790(12) 0.5098(7) 0.0372(14) 0.047(3) Uani d P 0.50(3) 2
F F2' 0.4698(9) 0.4108(7) 0.127(2) 0.054(4) Uani d P 0.50(3) 2

loop_
_atom_site_aniso_label
_atom_site_aniso_U_11
_atom_site_aniso_U_22
_atom_site_aniso_U_33
_atom_site_aniso_U_12
_atom_site_aniso_U_13
_atom_site_aniso_U_23
Ir1 0.01548(7) 0.01807(8) 0.02440(8) -0.00194(12) 0.000 0.000
Cl1 0.0256(5) 0.0245(4) 0.0383(5) -0.0002(3) 0.0004(3) -0.0078(4)
C1 0.0169(19) 0.040(2) 0.032(2) -0.0014(14) 0.0005(13) -0.0034(17)
O1 0.0323(15) 0.0576(19) 0.052(2) 0.0042(13) -0.0020(13) -0.0249(16)
P1 0.0166(4) 0.0189(4) 0.0258(4) -0.0025(3) -0.0002(4) 0.0014(4)
C2 0.0156(15) 0.0227(17) 0.0273(18) -0.0032(13) 0.0018(13) 0.0038(14)
C3 0.0279(18) 0.0281(18) 0.033(2) -0.0063(15) -0.0059(16) 0.0017(16)
C4 0.044(2) 0.042(2) 0.025(2) -0.0041(18) -0.0056(17) 0.0095(17)
C5 0.036(2) 0.031(2) 0.046(3) -0.0058(16) -0.0012(18) 0.0156(18)
C6 0.036(2) 0.0223(19) 0.047(2) -0.0060(16) -0.0028(19) 0.0018(17)
C7 0.0242(18) 0.0268(18) 0.032(2) 0.0012(14) -0.0008(15) 0.0021(15)
C8 0.0223(16) 0.0207(17) 0.0292(18) -0.0010(13) -0.0065(15) 0.0009(14)
C9 0.0228(18) 0.037(2) 0.037(2) -0.0051(15) -0.0024(16) 0.0033(17)
C10 0.0289(19) 0.045(2) 0.048(3) -0.0080(17) -0.0128(17) 0.000(2)
C11 0.039(2) 0.040(2) 0.037(2) -0.0007(19) -0.0166(18) -0.0055(19)
C12 0.038(2) 0.038(2) 0.030(2) 0.0003(18) -0.0005(17) -0.0010(17)
C13 0.0274(18) 0.0226(18) 0.033(2) -0.0025(14) 0.0006(15) 0.0028(15)
C14 0.0187(16) 0.0236(18) 0.0300(18) -0.0005(13) -0.0024(14) -0.0058(15)
C15 0.039(2) 0.036(2) 0.044(3) 0.0044(18) 0.0074(18) 0.0022(18)
C16 0.043(2) 0.054(3) 0.050(3) 0.010(2) 0.012(2) -0.014(2)
C17 0.026(2) 0.037(2) 0.062(3) 0.0092(17) -0.0102(19) -0.019(2)
C18 0.031(2) 0.026(2) 0.065(3) 0.0056(16) -0.011(2) -0.0008(19)
C19 0.0255(18) 0.034(2) 0.043(2) 0.0056(15) 0.0021(17) 0.0032(18)
B1 0.037(3) 0.031(3) 0.024(3) -0.004(6) 0.000 0.000
F1 0.057(6) 0.049(5) 0.046(5) 0.010(4) -0.017(4) -0.012(3)
F2 0.048(4) 0.067(5) 0.032(4) 0.012(6) 0.005(4) 0.020(4)
F1' 0.038(4) 0.047(3) 0.056(5) -0.005(4) -0.015(4) -0.009(4)
F2' 0.045(4) 0.042(4) 0.073(9) 0.000(3) 0.011(4) 0.027(5)

loop_
_atom_type_symbol
_atom_type_description
_atom_type_scat_dispersion_real
_atom_type_scat_dispersion_imag
_atom_type_scat_source
C C 0.0033 0.0016 'International Tables Vol C Tables 4.2.6.8 and 6.1.1.4'
H H 0.0000 0.0000 'International Tables Vol C Tables 4.2.6.8 and 6.1.1.4'
B B 0.0013 0.0007 'International Tables Vol C Tables 4.2.6.8 and 6.1.1.4'
Cl Cl 0.1484 0.1585 'International Tables Vol C Tables 4.2.6.8 and 6.1.1.4'
F F 0.0171 0.0103 'International Tables Vol C Tables 4.2.6.8 and 6.1.1.4'
Ir Ir -1.4442 7.9887 'International Tables Vol C Tables 4.2.6.8 and 6.1.1.4'
O O 0.0106 0.0060 'International Tables Vol C Tables 4.2.6.8 and 6.1.1.4'
P P 0.1023 0.0942 'International Tables Vol C Tables 4.2.6.8 and 6.1.1.4'

loop_
_geom_angle_atom_site_label_1
_geom_angle_atom_site_label_2
_geom_angle_atom_site_label_3
_geom_angle_site_symmetry_1
_geom_angle_site_symmetry_3
_geom_angle
_geom_angle_publ_flag
C1 Ir1 C1 . 2_665 97.9(2) y
C1 Ir1 Cl1 . . 177.16(10) ?
C1 Ir1 Cl1 2_665 . 83.70(11) ?
Cl1 Ir1 Cl1 . 2_665 94.77(5) y
C1 Ir1 P1 . . 90.08(9) y
C1 Ir1 P1 2_665 . 92.09(9) ?
Cl1 Ir1 P1 . . 87.52(3) y
Cl1 Ir1 P1 2_665 . 90.23(3) ?
P1 Ir1 P1 . 2_665 176.68(4) ?
O1 C1 Ir1 . . 173.8(3) y
C2 P1 C8 . . 105.43(15) ?
C2 P1 C14 . . 108.93(15) ?
C8 P1 C14 . . 102.95(15) ?
C2 P1 Ir1 . . 109.39(10) ?
C8 P1 Ir1 . . 118.73(11) ?
C14 P1 Ir1 . . 110.90(11) ?
C3 C2 C7 . . 119.5(3) ?
C3 C2 P1 . . 119.3(3) ?
C7 C2 P1 . . 121.1(3) ?
C4 C3 C2 . . 119.8(3) ?
C4 C3 H3 . . 120.1 ?
C2 C3 H3 . . 120.1 ?
C5 C4 C3 . . 120.7(4) ?
C5 C4 H4 . . 119.7 ?
C3 C4 H4 . . 119.7 ?
C6 C5 C4 . . 119.7(3) ?
C6 C5 H5 . . 120.2 ?
C4 C5 H5 . . 120.2 ?
C5 C6 C7 . . 120.9(4) ?
C5 C6 H6 . . 119.5 ?
C7 C6 H6 . . 119.5 ?
C6 C7 C2 . . 119.4(3) ?
C6 C7 H7 . . 120.3 ?
C2 C7 H7 . . 120.3 ?
C13 C8 C9 . . 119.5(3) ?
C13 C8 P1 . . 125.2(2) ?
C9 C8 P1 . . 115.3(3) ?
C10 C9 C8 . . 119.8(4) ?
C10 C9 H9 . . 120.1 ?
C8 C9 H9 . . 120.1 ?
C9 C10 C11 . . 120.6(3) ?
C9 C10 H10 . . 119.7 ?
C11 C10 H10 . . 119.7 ?
C10 C11 C12 . . 119.7(4) ?
C10 C11 H11 . . 120.1 ?
C12 C11 H11 . . 120.1 ?
C13 C12 C11 . . 120.6(4) ?
C13 C12 H12 . . 119.7 ?
C11 C12 H12 . . 119.7 ?
C8 C13 C12 . . 119.8(3) ?
C8 C13 H13 . . 120.1 ?
C12 C13 H13 . . 120.1 ?
C15 C14 C19 . . 118.7(3) ?
C15 C14 P1 . . 124.9(3) ?
C19 C14 P1 . . 116.5(3) ?
C14 C15 C16 . . 120.1(4) ?
C14 C15 H15 . . 119.9 ?
C16 C15 H15 . . 119.9 ?
C17 C16 C15 . . 120.7(4) ?
C17 C16 H16 . . 119.6 ?
C15 C16 H16 . . 119.6 ?
C18 C17 C16 . . 119.5(4) ?
C18 C17 H17 . . 120.2 ?
C16 C17 H17 . . 120.2 ?
C17 C18 C19 . . 120.1(4) ?
C17 C18 H18 . . 120.0 ?
C19 C18 H18 . . 120.0 ?
C14 C19 C18 . . 120.9(4) ?
C14 C19 H19 . . 119.6 ?
C18 C19 H19 . . 119.6 ?
F1 B1 F1 . 2_665 84.1(17) ?
F1 B1 F2 . 2_665 114.8(7) ?
F1 B1 F2 . . 136.5(16) ?
F2 B1 F2 2_665 . 79.1(16) ?
F2' B1 F2' 2_665 . 142.8(19) ?
F2' B1 F1' 2_665 . 104.1(4) ?
F2' B1 F1' . . 88.7(10) ?
F1' B1 F1' . 2_665 139.5(15) ?

loop_
_geom_bond_atom_site_label_1
_geom_bond_atom_site_label_2
_geom_bond_distance
_geom_bond_publ_flag
Ir1 C1 1.911(4) y
Ir1 Cl1 2.3629(8) y
Ir1 P1 2.4258(8) y
C1 O1 1.116(4) y
P1 C2 1.818(3) ?
P1 C8 1.822(3) ?
P1 C14 1.831(3) ?
C2 C3 1.388(5) ?
C2 C7 1.394(5) ?
C3 C4 1.377(5) ?
C3 H3 0.9500 ?
C4 C5 1.373(5) ?
C4 H4 0.9500 ?
C5 C6 1.370(5) ?
C5 H5 0.9500 ?
C6 C7 1.378(5) ?
C6 H6 0.9500 ?
C7 H7 0.9500 ?
C8 C13 1.382(5) ?
C8 C9 1.406(5) ?
C9 C10 1.375(5) ?
C9 H9 0.9500 ?
C10 C11 1.375(5) ?
C10 H10 0.9500 ?
C11 C12 1.383(5) ?
C11 H11 0.9500 ?
C12 C13 1.382(5) ?
C12 H12 0.9500 ?
C13 H13 0.9500 ?
C14 C15 1.371(5) ?
C14 C19 1.381(5) ?
C15 C16 1.384(5) ?
C15 H15 0.9500 ?
C16 C17 1.370(6) ?
C16 H16 0.9500 ?
C17 C18 1.360(6) ?
C17 H17 0.9500 ?
C18 C19 1.382(5) ?
C18 H18 0.9500 ?
C19 H19 0.9500 ?
B1 F1 1.318(8) y
B1 F2 1.361(7) y
B1 F2' 1.421(7) ?
B1 F1' 1.458(9) ?

loop_
_geom_torsion_atom_site_label_1
_geom_torsion_atom_site_label_2
_geom_torsion_atom_site_label_3
_geom_torsion_atom_site_label_4
_geom_torsion_site_symmetry_1
_geom_torsion_site_symmetry_4
_geom_torsion
C1 Ir1 P1 C2 . . -103.38(16)
C1 Ir1 P1 C2 2_665 . -5.44(16)
Cl1 Ir1 P1 C2 . . 78.16(12)
Cl1 Ir1 P1 C2 2_665 . 172.92(12)
C1 Ir1 P1 C8 . . 135.65(16)
C1 Ir1 P1 C8 2_665 . -126.41(16)
Cl1 Ir1 P1 C8 . . -42.82(12)
Cl1 Ir1 P1 C8 2_665 . 51.95(12)
C1 Ir1 P1 C14 . . 16.78(17)
C1 Ir1 P1 C14 2_665 . 114.72(17)
Cl1 Ir1 P1 C14 . . -161.68(13)
Cl1 Ir1 P1 C14 2_665 . -66.92(12)
C8 P1 C2 C3 . . -164.7(3)
C14 P1 C2 C3 . . -54.8(3)
Ir1 P1 C2 C3 . . 66.5(3)
C8 P1 C2 C7 . . 20.5(3)
C14 P1 C2 C7 . . 130.4(3)
Ir1 P1 C2 C7 . . -108.3(3)
C7 C2 C3 C4 . . -3.4(5)
P1 C2 C3 C4 . . -178.3(3)
C2 C3 C4 C5 . . 1.5(6)
C3 C4 C5 C6 . . 1.2(6)
C4 C5 C6 C7 . . -2.0(6)
C5 C6 C7 C2 . . 0.1(6)
C3 C2 C7 C6 . . 2.6(5)
P1 C2 C7 C6 . . 177.4(3)
C2 P1 C8 C13 . . -128.6(3)
C14 P1 C8 C13 . . 117.3(3)
Ir1 P1 C8 C13 . . -5.7(3)
C2 P1 C8 C9 . . 52.0(3)
C14 P1 C8 C9 . . -62.1(3)
Ir1 P1 C8 C9 . . 175.0(2)
C13 C8 C9 C10 . . 2.5(5)
P1 C8 C9 C10 . . -178.1(3)
C8 C9 C10 C11 . . -1.9(6)
C9 C10 C11 C12 . . 0.1(6)
C10 C11 C12 C13 . . 1.2(6)
C9 C8 C13 C12 . . -1.2(5)
P1 C8 C13 C12 . . 179.5(3)
C11 C12 C13 C8 . . -0.7(5)
C2 P1 C14 C15 . . 11.7(4)
C8 P1 C14 C15 . . 123.3(3)
Ir1 P1 C14 C15 . . -108.7(3)
C2 P1 C14 C19 . . -169.2(3)
C8 P1 C14 C19 . . -57.6(3)
Ir1 P1 C14 C19 . . 70.4(3)
C19 C14 C15 C16 . . -1.0(6)
P1 C14 C15 C16 . . 178.0(3)
C14 C15 C16 C17 . . 0.1(7)
C15 C16 C17 C18 . . 0.3(6)
C16 C17 C18 C19 . . 0.2(6)
C15 C14 C19 C18 . . 1.5(5)
P1 C14 C19 C18 . . -177.6(3)
C17 C18 C19 C14 . . -1.2(6)
F2 B1 F1 F1 2_665 2_665 139.1(12)
F2 B1 F1 F1 . 2_665 -120.3(7)
F2' B1 F1 F1 2_665 2_665 107.2(13)
F2' B1 F1 F1 . 2_665 -98.2(5)
F1' B1 F1 F1 . 2_665 -151.3(17)
F1' B1 F1 F1 2_665 2_665 14.9(9)
F1 B1 F2 F2 . 2_665 -114.7(8)
F1 B1 F2 F2 2_665 2_665 136.4(13)
F2' B1 F2 F2 2_665 2_665 14.8(8)
F2' B1 F2 F2 . 2_665 -154.5(16)
F1' B1 F2 F2 . 2_665 -98.8(7)
F1' B1 F2 F2 2_665 2_665 107.6(11)
